data_8102573
loop_
_publ_author_name
'Lai-Ping Zhang'
'Dao-Cheng Xia'
'Jian-Fang Ma'

_publ_section_title
;
 Crystal structure of
 meso-tetramethyl-meso-tetra(4-chlorobutyl)calix[4]pyrrole, C36H48Cl4N4
;
_journal_issue 1
_journal_name_full 'Zeitschrift f\"ur Kristallographie - New Crystal Structures'
_journal_page_first 51
_journal_volume 225
_journal_year 2010
_chemical_formula_moiety 'C36 H48 Cl4 N4'
_chemical_formula_sum 'C36 H48 Cl4 N4'
_chemical_formula_weight 678.58
_chemical_melting_point ?
_chemical_name_systematic
;
<i>Meso</i>-tetramethyl-<i>meso</i>-tetra(4-chloro-butyl)-calix[4]pyrrole
;
_space_group_IT_number 15
_symmetry_cell_setting monoclinic
_symmetry_space_group_name_Hall '-C 2yc'
_symmetry_space_group_name_H-M 'C 1 2/c 1'
_atom_sites_solution_hydrogens geom
_atom_sites_solution_primary direct
_atom_sites_solution_secondary difmap
_audit_creation_method SHELXL-97
_cell_angle_alpha 90.0000(10)
_cell_angle_beta 97.1890(10)
_cell_angle_gamma 90.000(5)
_cell_formula_units_Z 8
_cell_length_a 38.2270(9)
_cell_length_b 10.4690(5)
_cell_length_c 18.2640(8)
_cell_measurement_reflns_used 6697
_cell_measurement_temperature 293(2)
_cell_measurement_theta_max 25.5
_cell_measurement_theta_min 2.0
_cell_volume 7251.8(5)
_computing_cell_refinement 'SAINT (Bruker, 1999)'
_computing_data_collection 'SMART (Bruker, 1997)'
_computing_data_reduction SAINT
_computing_structure_refinement 'SHELXL-97 (Sheldrick, 1997) [6]'
_computing_structure_solution 'SHELXS-97 (Sheldrick, 1997) [5]'
_diffrn_ambient_temperature 293(2)
_diffrn_detector_area_resol_mean 10.0
_diffrn_measured_fraction_theta_full 0.997
_diffrn_measured_fraction_theta_max 0.996
_diffrn_measurement_device_type 'Bruker APEX CCD area-detector'
_diffrn_measurement_method '\w scans'
_diffrn_radiation_monochromator graphite
_diffrn_radiation_source 'fine-focus sealed tube'
_diffrn_radiation_type MoK\a
_diffrn_radiation_wavelength 0.71069
_diffrn_reflns_av_R_equivalents 0.0340
_diffrn_reflns_av_sigmaI/netI 0.0380
_diffrn_reflns_limit_h_max 46
_diffrn_reflns_limit_h_min -31
_diffrn_reflns_limit_k_max 12
_diffrn_reflns_limit_k_min -12
_diffrn_reflns_limit_l_max 21
_diffrn_reflns_limit_l_min -22
_diffrn_reflns_number 18502
_diffrn_reflns_theta_full 25.00
_diffrn_reflns_theta_max 25.46
_diffrn_reflns_theta_min 2.02
_exptl_absorpt_coefficient_mu 0.357
_exptl_absorpt_correction_T_max 0.952
_exptl_absorpt_correction_T_min 0.910
_exptl_absorpt_correction_type empirical
_exptl_absorpt_process_details 'SADABS (Sheldrick, 1997)'
_exptl_crystal_colour colorless
_exptl_crystal_density_diffrn 1.243
_exptl_crystal_density_method 'not measured'
_exptl_crystal_description block
_exptl_crystal_F_000 2880
_exptl_crystal_size_max 0.28
_exptl_crystal_size_mid 0.25
_exptl_crystal_size_min 0.12
_refine_diff_density_max 0.696
_refine_diff_density_min -0.617
_refine_diff_density_rms 0.079
_refine_ls_extinction_method none
_refine_ls_goodness_of_fit_ref 0.983
_refine_ls_hydrogen_treatment mixed
_refine_ls_matrix_type full
_refine_ls_number_parameters 409
_refine_ls_number_reflns 6697
_refine_ls_number_restraints 3
_refine_ls_restrained_S_all 0.983
_refine_ls_R_factor_all 0.1273
_refine_ls_R_factor_gt 0.0902
_refine_ls_shift/su_max 0.002
_refine_ls_shift/su_mean 0.000
_refine_ls_structure_factor_coef Fsqd
_refine_ls_weighting_details 'calc w=1/[\s^2^(Fo^2^)+(0.1897P)^2^+10.4000P] where P=(Fo^2^+2Fc^2^)/3'
_refine_ls_weighting_scheme calc
_refine_ls_wR_factor_gt 0.2664
_refine_ls_wR_factor_ref 0.3049
_reflns_number_gt 4142
_reflns_number_total 6697
_reflns_threshold_expression >2\s(I)
_cod_data_source_file 1267-2790.cff
_cod_data_source_block ff
_cod_depositor_comments
;
The following automatic conversions were performed:
'_symmetry_cell_setting' value 'Monoclinic' changed to 'monoclinic'
according to '/home/saulius/struct/CIF-dictionaries/cif_core.dic'
dictionary named 'cif_core.dic' version 2.4.1 from 2010-06-29.

Automatic conversion script
Id: cif_fix_enum 1555 2011-01-17 13:19:09Z saulius 

The following automatic conversions were performed:

'_chemical_melting_point' value 'not measured' was changed to '?' -
the value is undefined or not given.

Automatic conversion script
Id: cif_fix_values 1569 2011-02-09 13:29:24Z adriana 
;
_cod_original_sg_symbol_Hall '-C 2yc '
_cod_original_sg_symbol_H-M C2/c
_cod_database_code 8102573

loop_
_symmetry_equiv_pos_as_xyz
'x, y, z'
'-x, y, -z+1/2'
'x+1/2, y+1/2, z'
'-x+1/2, y+1/2, -z+1/2'
'-x, -y, -z'
'x, -y, z-1/2'
'-x+1/2, -y+1/2, -z'
'x+1/2, -y+1/2, z-1/2'

loop_
_atom_site_label
_atom_site_type_symbol
_atom_site_fract_x
_atom_site_fract_y
_atom_site_fract_z
_atom_site_U_iso_or_equiv
_atom_site_adp_type
_atom_site_occupancy
_atom_site_symmetry_multiplicity
_atom_site_Wyckoff_symbol
_atom_site_calc_flag
_atom_site_refinement_flags
_atom_site_disorder_assembly
_atom_site_disorder_group
C1 C 0.17244(14) -0.6246(5) 0.7678(3) 0.0713(13) Uani 1 8 f d . . .
H1A H 0.1962 -0.6373 0.7908 0.107 Uiso 1 8 f calc R . .
H1B H 0.1727 -0.6019 0.7170 0.107 Uiso 1 8 f calc R . .
H1C H 0.1592 -0.7019 0.7708 0.107 Uiso 1 8 f calc R . .
C2 C 0.15481(12) -0.5144(4) 0.8084(2) 0.0577(11) Uani 1 8 f d . . .
C3 C 0.15329(13) -0.5529(5) 0.8903(2) 0.0691(13) Uani 1 8 f d . . .
H3A H 0.1424 -0.4840 0.9148 0.083 Uiso 1 8 f calc R . .
H3B H 0.1383 -0.6275 0.8913 0.083 Uiso 1 8 f calc R . .
C4 C 0.18898(17) -0.5827(7) 0.9337(3) 0.0926(18) Uani 1 8 f d . . .
H4A H 0.1991 -0.6563 0.9118 0.111 Uiso 1 8 f calc R . .
H4B H 0.2046 -0.5108 0.9297 0.111 Uiso 1 8 f calc R . .
C5 C 0.1871(2) -0.6095(9) 1.0141(4) 0.130(3) Uani 1 8 f d . . .
H5A H 0.2095 -0.6441 1.0363 0.156 Uiso 1 8 f calc R . .
H5B H 0.1691 -0.6733 1.0184 0.156 Uiso 1 8 f calc R . .
C6 C 0.17600(11) -0.3934(4) 0.8050(2) 0.0544(10) Uani 1 8 f d . . .
C7 C 0.20626(13) -0.3673(5) 0.7760(3) 0.0724(13) Uani 1 8 f d . . .
H7 H 0.2189 -0.4250 0.7509 0.087 Uiso 1 8 f calc R . .
C8 C 0.21527(13) -0.2376(5) 0.7904(3) 0.0722(13) Uani 1 8 f d . . .
H8 H 0.2349 -0.1958 0.7766 0.087 Uiso 1 8 f calc R . .
C9 C 0.19026(11) -0.1846(4) 0.8280(2) 0.0549(10) Uani 1 8 f d . . .
C10 C 0.18614(12) -0.0507(4) 0.8581(2) 0.0578(11) Uani 1 8 f d . . .
C11 C 0.21657(13) 0.0340(5) 0.8375(3) 0.0801(15) Uani 1 8 f d . . .
H11A H 0.2387 -0.0022 0.8579 0.120 Uiso 1 8 f calc R . .
H11B H 0.2144 0.1184 0.8570 0.120 Uiso 1 8 f calc R . .
H11C H 0.2155 0.0385 0.7848 0.120 Uiso 1 8 f calc R . .
C12 C 0.18570(14) -0.0563(6) 0.9439(3) 0.0760(14) Uani 1 8 f d . . .
H12A H 0.1823 0.0296 0.9616 0.091 Uiso 1 8 f calc R . .
H12B H 0.1656 -0.1069 0.9539 0.091 Uiso 1 8 f calc R . .
C13 C 0.21772(17) -0.1105(8) 0.9864(3) 0.101(2) Uani 1 8 f d . . .
H13A H 0.2379 -0.0582 0.9784 0.122 Uiso 1 8 f calc R . .
H13B H 0.2217 -0.1956 0.9681 0.122 Uiso 1 8 f calc R . .
C14 C 0.2152(2) -0.1178(9) 1.0689(3) 0.126(3) Uani 1 8 f d . . .
H14A H 0.2365 -0.1571 1.0933 0.151 Uiso 1 8 f calc R . .
H14B H 0.1956 -0.1725 1.0768 0.151 Uiso 1 8 f calc R . .
C15 C 0.15157(12) 0.0061(4) 0.8266(2) 0.0537(10) Uani 1 8 f d . . .
C16 C 0.12616(13) 0.0734(4) 0.8577(2) 0.0599(11) Uani 1 8 f d . . .
H16 H 0.1268 0.0927 0.9076 0.072 Uiso 1 8 f calc R . .
C17 C 0.09933(11) 0.1077(4) 0.8022(2) 0.0581(11) Uani 1 8 f d . . .
H17 H 0.0792 0.1541 0.8087 0.070 Uiso 1 8 f calc R . .
C18 C 0.10769(10) 0.0618(4) 0.7373(2) 0.0461(9) Uani 1 8 f d . . .
C19 C 0.08940(10) 0.0758(4) 0.6601(2) 0.0474(9) Uani 1 8 f d . . .
C20 C 0.10730(13) 0.1818(4) 0.6206(3) 0.0656(12) Uani 1 8 f d . . .
H20A H 0.0958 0.1905 0.5711 0.098 Uiso 1 8 f calc R . .
H20B H 0.1316 0.1605 0.6195 0.098 Uiso 1 8 f calc R . .
H20C H 0.1057 0.2609 0.6466 0.098 Uiso 1 8 f calc R . .
C21 C 0.05026(11) 0.1116(4) 0.6634(3) 0.0588(11) Uani 1 8 f d . . .
H21A H 0.0402 0.0499 0.6945 0.071 Uiso 1 8 f calc R . .
H21B H 0.0495 0.1944 0.6869 0.071 Uiso 1 8 f calc R . .
C22 C 0.02715(13) 0.1166(5) 0.5890(3) 0.0757(14) Uani 1 8 f d . . .
H22A H 0.0351 0.1860 0.5601 0.091 Uiso 1 8 f calc R . .
H22B H 0.0300 0.0376 0.5626 0.091 Uiso 1 8 f calc R . .
C23 C -0.01140(13) 0.1353(5) 0.5960(3) 0.0744(14) Uani 1 8 f d . . .
H23A H -0.0191 0.0690 0.6274 0.089 Uiso 1 8 f calc R . .
H23B H -0.0250 0.1272 0.5477 0.089 Uiso 1 8 f calc R . .
C24 C 0.09045(10) -0.0486(4) 0.6178(2) 0.0471(9) Uani 1 8 f d . . .
C25 C 0.09905(12) -0.0738(5) 0.5494(3) 0.0639(12) Uani 1 8 f d . . .
H25 H 0.1087 -0.0160 0.5188 0.077 Uiso 1 8 f calc R . .
C26 C 0.09089(13) -0.2031(5) 0.5327(3) 0.0672(12) Uani 1 8 f d . . .
H26 H 0.0940 -0.2451 0.4891 0.081 Uiso 1 8 f calc R . .
C27 C 0.07775(11) -0.2553(4) 0.5919(2) 0.0524(10) Uani 1 8 f d . . .
C28 C 0.06242(12) -0.3847(4) 0.6029(3) 0.0600(11) Uani 1 8 f d . . .
C29 C 0.07330(16) -0.4783(5) 0.5439(3) 0.0762(14) Uani 1 8 f d . . .
H29A H 0.0636 -0.5613 0.5513 0.114 Uiso 1 8 f calc R . .
H29B H 0.0985 -0.4839 0.5484 0.114 Uiso 1 8 f calc R . .
H29C H 0.0645 -0.4477 0.4956 0.114 Uiso 1 8 f calc R . .
C30 C 0.02163(13) -0.3805(5) 0.5893(3) 0.0704(13) Uani 1 8 f d . . .
H30A H 0.0148 -0.3665 0.5370 0.084 Uiso 1 8 f calc R . .
H30B H 0.0130 -0.4644 0.6008 0.084 Uiso 1 8 f calc R . .
C31 C 0.00273(15) -0.2851(6) 0.6298(3) 0.0821(15) Uani 1 8 f d . . .
H31A H 0.0091 -0.2000 0.6152 0.099 Uiso 1 8 f calc R . .
H31B H 0.0102 -0.2940 0.6823 0.099 Uiso 1 8 f calc R . .
C32 C -0.03685(14) -0.2995(5) 0.6154(4) 0.0835(16) Uani 1 8 f d . . .
H32A H -0.0434 -0.3819 0.6338 0.100 Uiso 1 8 f calc R . .
H32B H -0.0441 -0.2979 0.5626 0.100 Uiso 1 8 f calc R . .
C33 C 0.07599(11) -0.4375(4) 0.6795(2) 0.0539(10) Uani 1 8 f d . . .
C34 C 0.06003(12) -0.5036(4) 0.7296(3) 0.0639(12) Uani 1 8 f d . . .
H34 H 0.0361 -0.5218 0.7266 0.077 Uiso 1 8 f calc R . .
C35 C 0.08628(13) -0.5398(4) 0.7871(3) 0.0652(12) Uani 1 8 f d . . .
H35 H 0.0826 -0.5862 0.8288 0.078 Uiso 1 8 f calc R . .
C36 C 0.11762(12) -0.4957(4) 0.7714(2) 0.0539(10) Uani 1 8 f d . . .
Cl1 Cl 0.17731(7) -0.4700(4) 1.06237(12) 0.1773(13) Uani 1 8 f d . . .
Cl2 Cl 0.20951(7) 0.0329(3) 1.11005(11) 0.1508(10) Uani 1 8 f d . . .
Cl3 Cl -0.01975(3) 0.28680(13) 0.63361(8) 0.0782(4) Uani 1 8 f d . . .
Cl4 Cl -0.05962(5) -0.17750(17) 0.65770(11) 0.1052(6) Uani 1 8 f d . . .
N1 N 0.16673(9) -0.2805(4) 0.83607(19) 0.0550(9) Uani 1 8 f d D . .
HN1 H 0.1463(7) -0.278(5) 0.852(3) 0.066 Uiso 1 8 f d D . .
N2 N 0.13957(9) 0.0007(3) 0.75274(18) 0.0514(8) Uani 1 8 f d D . .
HN2 H 0.1522(10) -0.043(4) 0.727(2) 0.062 Uiso 1 8 f d D . .
N3 N 0.07761(9) -0.1597(3) 0.64336(18) 0.0488(8) Uani 1 8 f d D . .
HN3 H 0.0701(11) -0.166(4) 0.6854(15) 0.059 Uiso 1 8 f d D . .
N4 N 0.11065(10) -0.4332(4) 0.7054(2) 0.0560(9) Uani 1 8 f d . . .
HN4 H 0.1243(13) -0.399(5) 0.687(3) 0.067 Uiso 1 8 f d . . .

loop_
_atom_site_aniso_label
_atom_site_aniso_U_11
_atom_site_aniso_U_22
_atom_site_aniso_U_33
_atom_site_aniso_U_23
_atom_site_aniso_U_13
_atom_site_aniso_U_12
C1 0.078(3) 0.064(3) 0.070(3) -0.003(2) -0.001(2) 0.010(2)
C2 0.065(3) 0.059(3) 0.049(2) 0.0030(19) 0.005(2) -0.002(2)
C3 0.080(3) 0.071(3) 0.054(3) 0.013(2) -0.002(2) -0.012(2)
C4 0.109(5) 0.101(4) 0.063(3) 0.011(3) -0.008(3) 0.006(4)
C5 0.123(6) 0.182(8) 0.077(4) 0.043(5) -0.015(4) -0.017(5)
C6 0.056(2) 0.065(3) 0.041(2) 0.0046(19) 0.0032(18) 0.004(2)
C7 0.064(3) 0.071(3) 0.085(3) 0.001(3) 0.021(3) 0.007(2)
C8 0.059(3) 0.082(3) 0.076(3) 0.010(3) 0.012(2) -0.006(2)
C9 0.051(2) 0.069(3) 0.043(2) 0.0099(19) -0.0021(17) -0.001(2)
C10 0.064(3) 0.062(3) 0.044(2) 0.0002(19) -0.0036(19) -0.009(2)
C11 0.060(3) 0.086(4) 0.090(4) 0.005(3) -0.009(3) -0.015(3)
C12 0.085(4) 0.087(4) 0.051(3) -0.005(2) -0.010(2) 0.008(3)
C13 0.100(5) 0.132(6) 0.068(4) -0.006(4) -0.005(3) 0.028(4)
C14 0.138(6) 0.174(8) 0.060(4) 0.005(4) -0.017(4) 0.037(5)
C15 0.063(3) 0.053(2) 0.044(2) -0.0009(18) 0.0025(18) -0.0091(19)
C16 0.078(3) 0.062(3) 0.043(2) -0.0062(19) 0.022(2) 0.000(2)
C17 0.052(2) 0.061(3) 0.063(3) -0.003(2) 0.016(2) 0.004(2)
C18 0.044(2) 0.041(2) 0.054(2) 0.0002(17) 0.0077(17) -0.0012(16)
C19 0.044(2) 0.042(2) 0.055(2) -0.0052(17) 0.0018(17) -0.0005(16)
C20 0.075(3) 0.054(3) 0.065(3) 0.009(2) -0.002(2) -0.009(2)
C21 0.058(3) 0.052(2) 0.065(3) -0.010(2) 0.002(2) 0.0083(19)
C22 0.067(3) 0.078(3) 0.078(3) -0.008(3) -0.008(2) 0.017(3)
C23 0.058(3) 0.065(3) 0.095(4) -0.009(3) -0.010(2) 0.004(2)
C24 0.044(2) 0.047(2) 0.050(2) -0.0007(17) 0.0031(16) -0.0001(16)
C25 0.067(3) 0.066(3) 0.061(3) -0.005(2) 0.018(2) -0.003(2)
C26 0.074(3) 0.071(3) 0.056(3) -0.013(2) 0.007(2) 0.006(2)
C27 0.052(2) 0.045(2) 0.056(2) -0.0074(18) -0.0090(18) 0.0063(18)
C28 0.062(3) 0.048(2) 0.064(3) -0.006(2) -0.014(2) 0.0046(19)
C29 0.102(4) 0.056(3) 0.066(3) -0.009(2) -0.008(3) 0.009(3)
C30 0.067(3) 0.062(3) 0.079(3) -0.003(2) -0.008(2) -0.003(2)
C31 0.084(4) 0.079(4) 0.084(4) -0.006(3) 0.015(3) -0.012(3)
C32 0.070(3) 0.081(4) 0.103(4) -0.007(3) 0.026(3) -0.011(3)
C33 0.053(2) 0.044(2) 0.062(3) -0.0055(19) -0.0003(19) -0.0023(18)
C34 0.054(3) 0.061(3) 0.075(3) 0.000(2) 0.001(2) -0.002(2)
C35 0.077(3) 0.056(3) 0.066(3) 0.004(2) 0.018(2) -0.006(2)
C36 0.063(3) 0.052(2) 0.046(2) -0.0014(18) 0.0012(19) -0.0040(19)
Cl1 0.157(2) 0.291(4) 0.0816(13) -0.0517(18) 0.0086(13) -0.024(2)
Cl2 0.162(2) 0.206(3) 0.0782(12) -0.0397(13) -0.0117(12) 0.0447(17)
Cl3 0.0621(8) 0.0721(8) 0.0999(10) -0.0074(7) 0.0083(6) 0.0111(6)
Cl4 0.1075(12) 0.0948(12) 0.1188(13) 0.0027(9) 0.0355(10) 0.0223(9)
N1 0.049(2) 0.065(2) 0.051(2) -0.0013(17) 0.0092(16) -0.0006(17)
N2 0.056(2) 0.057(2) 0.0402(18) -0.0101(14) 0.0029(14) 0.0042(16)
N3 0.0535(19) 0.0476(19) 0.0437(18) -0.0037(15) 0.0004(14) -0.0016(15)
N4 0.058(2) 0.058(2) 0.050(2) 0.0038(16) 0.0015(16) -0.0071(17)

loop_
_atom_type_symbol
_atom_type_description
_atom_type_scat_dispersion_real
_atom_type_scat_dispersion_imag
_atom_type_scat_source
C C 0.0033 0.0016 'International Tables Vol C Tables 4.2.6.8 and 6.1.1.4'
H H 0.0000 0.0000 'International Tables Vol C Tables 4.2.6.8 and 6.1.1.4'
N N 0.0061 0.0033 'International Tables Vol C Tables 4.2.6.8 and 6.1.1.4'
Cl Cl 0.1484 0.1585 'International Tables Vol C Tables 4.2.6.8 and 6.1.1.4'

loop_
_geom_angle_atom_site_label_1
_geom_angle_atom_site_label_2
_geom_angle_atom_site_label_3
_geom_angle
_geom_angle_site_symmetry_1
_geom_angle_site_symmetry_3
_geom_angle_publ_flag
C2 C1 H1A 109.5 . . ?
C2 C1 H1B 109.5 . . ?
H1A C1 H1B 109.5 . . ?
C2 C1 H1C 109.5 . . ?
H1A C1 H1C 109.5 . . ?
H1B C1 H1C 109.5 . . ?
C6 C2 C36 110.7(4) . . ?
C6 C2 C3 110.0(4) . . ?
C36 C2 C3 108.5(4) . . ?
C6 C2 C1 109.5(4) . . ?
C36 C2 C1 108.7(4) . . ?
C3 C2 C1 109.5(4) . . ?
C4 C3 C2 114.5(4) . . ?
C4 C3 H3A 108.6 . . ?
C2 C3 H3A 108.6 . . ?
C4 C3 H3B 108.6 . . ?
C2 C3 H3B 108.6 . . ?
H3A C3 H3B 107.6 . . ?
C5 C4 C3 113.4(5) . . ?
C5 C4 H4A 108.9 . . ?
C3 C4 H4A 108.9 . . ?
C5 C4 H4B 108.9 . . ?
C3 C4 H4B 108.9 . . ?
H4A C4 H4B 107.7 . . ?
C4 C5 Cl1 111.7(6) . . ?
C4 C5 H5A 109.3 . . ?
Cl1 C5 H5A 109.3 . . ?
C4 C5 H5B 109.3 . . ?
Cl1 C5 H5B 109.3 . . ?
H5A C5 H5B 107.9 . . ?
C7 C6 N1 105.3(4) . . ?
C7 C6 C2 132.2(4) . . ?
N1 C6 C2 122.4(4) . . ?
C6 C7 C8 108.6(4) . . ?
C6 C7 H7 125.7 . . ?
C8 C7 H7 125.7 . . ?
C9 C8 C7 108.3(4) . . ?
C9 C8 H8 125.8 . . ?
C7 C8 H8 125.8 . . ?
C8 C9 N1 105.5(4) . . ?
C8 C9 C10 131.9(4) . . ?
N1 C9 C10 122.6(4) . . ?
C15 C10 C9 110.7(3) . . ?
C15 C10 C11 109.5(4) . . ?
C9 C10 C11 109.0(4) . . ?
C15 C10 C12 106.2(4) . . ?
C9 C10 C12 109.9(4) . . ?
C11 C10 C12 111.5(4) . . ?
C10 C11 H11A 109.5 . . ?
C10 C11 H11B 109.5 . . ?
H11A C11 H11B 109.5 . . ?
C10 C11 H11C 109.5 . . ?
H11A C11 H11C 109.5 . . ?
H11B C11 H11C 109.5 . . ?
C13 C12 C10 115.3(5) . . ?
C13 C12 H12A 108.5 . . ?
C10 C12 H12A 108.5 . . ?
C13 C12 H12B 108.5 . . ?
C10 C12 H12B 108.5 . . ?
H12A C12 H12B 107.5 . . ?
C12 C13 C14 112.9(5) . . ?
C12 C13 H13A 109.0 . . ?
C14 C13 H13A 109.0 . . ?
C12 C13 H13B 109.0 . . ?
C14 C13 H13B 109.0 . . ?
H13A C13 H13B 107.8 . . ?
C13 C14 Cl2 113.6(6) . . ?
C13 C14 H14A 108.8 . . ?
Cl2 C14 H14A 108.8 . . ?
C13 C14 H14B 108.8 . . ?
Cl2 C14 H14B 108.8 . . ?
H14A C14 H14B 107.7 . . ?
N2 C15 C16 105.1(4) . . ?
N2 C15 C10 122.1(4) . . ?
C16 C15 C10 132.7(4) . . ?
C15 C16 C17 108.9(4) . . ?
C15 C16 H16 125.6 . . ?
C17 C16 H16 125.6 . . ?
C18 C17 C16 108.2(4) . . ?
C18 C17 H17 125.9 . . ?
C16 C17 H17 125.9 . . ?
C17 C18 N2 106.6(4) . . ?
C17 C18 C19 130.9(4) . . ?
N2 C18 C19 122.4(3) . . ?
C18 C19 C24 110.8(3) . . ?
C18 C19 C20 109.3(3) . . ?
C24 C19 C20 109.9(3) . . ?
C18 C19 C21 109.0(3) . . ?
C24 C19 C21 108.3(3) . . ?
C20 C19 C21 109.5(3) . . ?
C19 C20 H20A 109.5 . . ?
C19 C20 H20B 109.5 . . ?
H20A C20 H20B 109.5 . . ?
C19 C20 H20C 109.5 . . ?
H20A C20 H20C 109.5 . . ?
H20B C20 H20C 109.5 . . ?
C22 C21 C19 115.3(4) . . ?
C22 C21 H21A 108.4 . . ?
C19 C21 H21A 108.4 . . ?
C22 C21 H21B 108.4 . . ?
C19 C21 H21B 108.4 . . ?
H21A C21 H21B 107.5 . . ?
C23 C22 C21 113.1(5) . . ?
C23 C22 H22A 109.0 . . ?
C21 C22 H22A 109.0 . . ?
C23 C22 H22B 109.0 . . ?
C21 C22 H22B 109.0 . . ?
H22A C22 H22B 107.8 . . ?
C22 C23 Cl3 112.0(4) . . ?
C22 C23 H23A 109.2 . . ?
Cl3 C23 H23A 109.2 . . ?
C22 C23 H23B 109.2 . . ?
Cl3 C23 H23B 109.2 . . ?
H23A C23 H23B 107.9 . . ?
C25 C24 N3 106.7(4) . . ?
C25 C24 C19 131.3(4) . . ?
N3 C24 C19 121.5(3) . . ?
C24 C25 C26 108.2(4) . . ?
C24 C25 H25 125.9 . . ?
C26 C25 H25 125.9 . . ?
C27 C26 C25 107.8(4) . . ?
C27 C26 H26 126.1 . . ?
C25 C26 H26 126.1 . . ?
C26 C27 N3 106.5(4) . . ?
C26 C27 C28 131.1(4) . . ?
N3 C27 C28 122.1(4) . . ?
C27 C28 C33 110.8(3) . . ?
C27 C28 C30 110.8(4) . . ?
C33 C28 C30 112.1(4) . . ?
C27 C28 C29 109.6(4) . . ?
C33 C28 C29 108.4(4) . . ?
C30 C28 C29 105.0(4) . . ?
C28 C29 H29A 109.5 . . ?
C28 C29 H29B 109.5 . . ?
H29A C29 H29B 109.5 . . ?
C28 C29 H29C 109.5 . . ?
H29A C29 H29C 109.5 . . ?
H29B C29 H29C 109.5 . . ?
C31 C30 C28 118.9(4) . . ?
C31 C30 H30A 107.6 . . ?
C28 C30 H30A 107.6 . . ?
C31 C30 H30B 107.6 . . ?
C28 C30 H30B 107.6 . . ?
H30A C30 H30B 107.0 . . ?
C30 C31 C32 112.7(5) . . ?
C30 C31 H31A 109.1 . . ?
C32 C31 H31A 109.1 . . ?
C30 C31 H31B 109.1 . . ?
C32 C31 H31B 109.1 . . ?
H31A C31 H31B 107.8 . . ?
C31 C32 Cl4 112.8(4) . . ?
C31 C32 H32A 109.0 . . ?
Cl4 C32 H32A 109.0 . . ?
C31 C32 H32B 109.0 . . ?
Cl4 C32 H32B 109.0 . . ?
H32A C32 H32B 107.8 . . ?
N4 C33 C34 106.6(4) . . ?
N4 C33 C28 120.9(4) . . ?
C34 C33 C28 132.3(4) . . ?
C33 C34 C35 107.6(4) . . ?
C33 C34 H34 126.2 . . ?
C35 C34 H34 126.2 . . ?
C36 C35 C34 108.6(4) . . ?
C36 C35 H35 125.7 . . ?
C34 C35 H35 125.7 . . ?
C35 C36 N4 105.7(4) . . ?
C35 C36 C2 132.4(4) . . ?
N4 C36 C2 121.6(4) . . ?
C9 N1 C6 112.3(4) . . ?
C9 N1 HN1 131(3) . . ?
C6 N1 HN1 117(3) . . ?
C15 N2 C18 111.2(3) . . ?
C15 N2 HN2 115(3) . . ?
C18 N2 HN2 133(3) . . ?
C24 N3 C27 110.8(3) . . ?
C24 N3 HN3 123(3) . . ?
C27 N3 HN3 126(3) . . ?
C33 N4 C36 111.5(4) . . ?
C33 N4 HN4 124(4) . . ?
C36 N4 HN4 124(4) . . ?

loop_
_geom_bond_atom_site_label_1
_geom_bond_atom_site_label_2
_geom_bond_distance
_geom_bond_site_symmetry_2
_geom_bond_publ_flag
C1 C2 1.568(7) . ?
C1 H1A 0.9600 . ?
C1 H1B 0.9600 . ?
C1 H1C 0.9600 . ?
C2 C6 1.509(6) . ?
C2 C36 1.508(6) . ?
C2 C3 1.558(6) . ?
C3 C4 1.522(7) . ?
C3 H3A 0.9700 . ?
C3 H3B 0.9700 . ?
C4 C5 1.504(8) . ?
C4 H4A 0.9700 . ?
C4 H4B 0.9700 . ?
C5 Cl1 1.771(10) . ?
C5 H5A 0.9700 . ?
C5 H5B 0.9700 . ?
C6 C7 1.359(6) . ?
C6 N1 1.377(6) . ?
C7 C8 1.418(8) . ?
C7 H7 0.9300 . ?
C8 C9 1.363(7) . ?
C8 H8 0.9300 . ?
C9 N1 1.368(6) . ?
C9 C10 1.520(6) . ?
C10 C15 1.497(6) . ?
C10 C11 1.546(7) . ?
C10 C12 1.571(6) . ?
C11 H11A 0.9600 . ?
C11 H11B 0.9600 . ?
C11 H11C 0.9600 . ?
C12 C13 1.478(7) . ?
C12 H12A 0.9700 . ?
C12 H12B 0.9700 . ?
C13 C14 1.523(9) . ?
C13 H13A 0.9700 . ?
C13 H13B 0.9700 . ?
C14 Cl2 1.773(9) . ?
C14 H14A 0.9700 . ?
C14 H14B 0.9700 . ?
C15 N2 1.371(5) . ?
C15 C16 1.379(6) . ?
C16 C17 1.396(7) . ?
C16 H16 0.9300 . ?
C17 C18 1.354(6) . ?
C17 H17 0.9300 . ?
C18 N2 1.374(5) . ?
C18 C19 1.501(5) . ?
C19 C24 1.517(5) . ?
C19 C20 1.531(6) . ?
C19 C21 1.551(5) . ?
C20 H20A 0.9600 . ?
C20 H20B 0.9600 . ?
C20 H20C 0.9600 . ?
C21 C22 1.526(7) . ?
C21 H21A 0.9700 . ?
C21 H21B 0.9700 . ?
C22 C23 1.508(7) . ?
C22 H22A 0.9700 . ?
C22 H22B 0.9700 . ?
C23 Cl3 1.773(5) . ?
C23 H23A 0.9700 . ?
C23 H23B 0.9700 . ?
C24 C25 1.357(6) . ?
C24 N3 1.367(5) . ?
C25 C26 1.414(7) . ?
C25 H25 0.9300 . ?
C26 C27 1.362(7) . ?
C26 H26 0.9300 . ?
C27 N3 1.372(5) . ?
C27 C28 1.500(6) . ?
C28 C33 1.533(6) . ?
C28 C30 1.548(6) . ?
C28 C29 1.551(6) . ?
C29 H29A 0.9600 . ?
C29 H29B 0.9600 . ?
C29 H29C 0.9600 . ?
C30 C31 1.483(7) . ?
C30 H30A 0.9700 . ?
C30 H30B 0.9700 . ?
C31 C32 1.510(8) . ?
C31 H31A 0.9700 . ?
C31 H31B 0.9700 . ?
C32 Cl4 1.776(6) . ?
C32 H32A 0.9700 . ?
C32 H32B 0.9700 . ?
C33 N4 1.351(5) . ?
C33 C34 1.351(6) . ?
C34 C35 1.410(7) . ?
C34 H34 0.9300 . ?
C35 C36 1.347(6) . ?
C35 H35 0.9300 . ?
C36 N4 1.368(6) . ?
N1 HN1 0.871(19) . ?
N2 HN2 0.85(4) . ?
N3 HN3 0.855(19) . ?
N4 HN4 0.75(5) . ?

loop_
_geom_torsion_atom_site_label_1
_geom_torsion_atom_site_label_2
_geom_torsion_atom_site_label_3
_geom_torsion_atom_site_label_4
_geom_torsion
_geom_torsion_site_symmetry_1
_geom_torsion_site_symmetry_2
_geom_torsion_site_symmetry_3
_geom_torsion_site_symmetry_4
_geom_torsion_publ_flag
C6 C2 C3 C4 -62.1(6) . . . . ?
C36 C2 C3 C4 176.6(4) . . . . ?
C1 C2 C3 C4 58.2(6) . . . . ?
C2 C3 C4 C5 175.5(6) . . . . ?
C3 C4 C5 Cl1 -70.2(7) . . . . ?
C36 C2 C6 C7 -121.6(5) . . . . ?
C3 C2 C6 C7 118.6(6) . . . . ?
C1 C2 C6 C7 -1.8(7) . . . . ?
C36 C2 C6 N1 60.1(5) . . . . ?
C3 C2 C6 N1 -59.8(5) . . . . ?
C1 C2 C6 N1 179.9(4) . . . . ?
N1 C6 C7 C8 0.4(5) . . . . ?
C2 C6 C7 C8 -178.1(4) . . . . ?
C6 C7 C8 C9 -0.3(6) . . . . ?
C7 C8 C9 N1 0.0(5) . . . . ?
C7 C8 C9 C10 179.7(4) . . . . ?
C8 C9 C10 C15 122.4(5) . . . . ?
N1 C9 C10 C15 -57.9(5) . . . . ?
C8 C9 C10 C11 1.9(6) . . . . ?
N1 C9 C10 C11 -178.4(4) . . . . ?
C8 C9 C10 C12 -120.6(5) . . . . ?
N1 C9 C10 C12 59.1(5) . . . . ?
C15 C10 C12 C13 179.8(5) . . . . ?
C9 C10 C12 C13 60.0(6) . . . . ?
C11 C10 C12 C13 -61.0(7) . . . . ?
C10 C12 C13 C14 -177.9(6) . . . . ?
C12 C13 C14 Cl2 -60.8(8) . . . . ?
C9 C10 C15 N2 -46.5(5) . . . . ?
C11 C10 C15 N2 73.7(5) . . . . ?
C12 C10 C15 N2 -165.8(4) . . . . ?
C9 C10 C15 C16 135.5(5) . . . . ?
C11 C10 C15 C16 -104.3(6) . . . . ?
C12 C10 C15 C16 16.2(7) . . . . ?
N2 C15 C16 C17 -0.2(5) . . . . ?
C10 C15 C16 C17 178.1(4) . . . . ?
C15 C16 C17 C18 0.4(5) . . . . ?
C16 C17 C18 N2 -0.5(5) . . . . ?
C16 C17 C18 C19 -176.6(4) . . . . ?
C17 C18 C19 C24 -140.1(4) . . . . ?
N2 C18 C19 C24 44.3(5) . . . . ?
C17 C18 C19 C20 98.6(5) . . . . ?
N2 C18 C19 C20 -77.0(5) . . . . ?
C17 C18 C19 C21 -21.0(6) . . . . ?
N2 C18 C19 C21 163.4(4) . . . . ?
C18 C19 C21 C22 -174.3(4) . . . . ?
C24 C19 C21 C22 -53.6(5) . . . . ?
C20 C19 C21 C22 66.2(5) . . . . ?
C19 C21 C22 C23 172.8(4) . . . . ?
C21 C22 C23 Cl3 65.9(5) . . . . ?
C18 C19 C24 C25 -132.4(5) . . . . ?
C20 C19 C24 C25 -11.5(6) . . . . ?
C21 C19 C24 C25 108.1(5) . . . . ?
C18 C19 C24 N3 56.1(5) . . . . ?
C20 C19 C24 N3 177.0(4) . . . . ?
C21 C19 C24 N3 -63.5(5) . . . . ?
N3 C24 C25 C26 0.6(5) . . . . ?
C19 C24 C25 C26 -171.9(4) . . . . ?
C24 C25 C26 C27 -0.7(5) . . . . ?
C25 C26 C27 N3 0.5(5) . . . . ?
C25 C26 C27 C28 174.8(4) . . . . ?
C26 C27 C28 C33 137.5(5) . . . . ?
N3 C27 C28 C33 -48.9(5) . . . . ?
C26 C27 C28 C30 -97.5(6) . . . . ?
N3 C27 C28 C30 76.1(5) . . . . ?
C26 C27 C28 C29 17.9(6) . . . . ?
N3 C27 C28 C29 -168.5(4) . . . . ?
C27 C28 C30 C31 -53.2(6) . . . . ?
C33 C28 C30 C31 71.1(6) . . . . ?
C29 C28 C30 C31 -171.4(5) . . . . ?
C28 C30 C31 C32 -175.4(5) . . . . ?
C30 C31 C32 Cl4 -175.2(4) . . . . ?
C27 C28 C33 N4 -47.0(5) . . . . ?
C30 C28 C33 N4 -171.3(4) . . . . ?
C29 C28 C33 N4 73.3(5) . . . . ?
C27 C28 C33 C34 140.1(5) . . . . ?
C30 C28 C33 C34 15.8(7) . . . . ?
C29 C28 C33 C34 -99.6(6) . . . . ?
N4 C33 C34 C35 -0.1(5) . . . . ?
C28 C33 C34 C35 173.5(4) . . . . ?
C33 C34 C35 C36 0.0(5) . . . . ?
C34 C35 C36 N4 0.1(5) . . . . ?
C34 C35 C36 C2 -173.8(4) . . . . ?
C6 C2 C36 C35 -143.3(5) . . . . ?
C3 C2 C36 C35 -22.5(7) . . . . ?
C1 C2 C36 C35 96.4(6) . . . . ?
C6 C2 C36 N4 43.5(5) . . . . ?
C3 C2 C36 N4 164.3(4) . . . . ?
C1 C2 C36 N4 -76.7(5) . . . . ?
C8 C9 N1 C6 0.2(5) . . . . ?
C10 C9 N1 C6 -179.5(3) . . . . ?
C7 C6 N1 C9 -0.4(5) . . . . ?
C2 C6 N1 C9 178.3(4) . . . . ?
C16 C15 N2 C18 -0.2(5) . . . . ?
C10 C15 N2 C18 -178.7(4) . . . . ?
C17 C18 N2 C15 0.4(5) . . . . ?
C19 C18 N2 C15 177.0(3) . . . . ?
C25 C24 N3 C27 -0.3(5) . . . . ?
C19 C24 N3 C27 173.1(3) . . . . ?
C26 C27 N3 C24 -0.1(5) . . . . ?
C28 C27 N3 C24 -175.1(3) . . . . ?
C34 C33 N4 C36 0.2(5) . . . . ?
C28 C33 N4 C36 -174.3(4) . . . . ?
C35 C36 N4 C33 -0.2(5) . . . . ?
C2 C36 N4 C33 174.5(4) . . . . ?
